data_7224311
loop_
_publ_author_name
'Sieradzki, A.'
'Pawlus, S.'
'Tripathy, S. N.'
'G\;agor, A'
'Ciupa, A.'
'M\;aczka, M'
'Paluch, M.'

_publ_section_title
;
 Dielectric relaxation behavior in antiferroelectric metal organic
 framework [(CH3)2NH2][Fe(III)Fe(II)(HCOO)6] single crystals.
;
_journal_issue 12
_journal_name_full 'Physical chemistry chemical physics : PCCP'
_journal_page_first 8462
_journal_page_last 8467
_journal_paper_doi 10.1039/c6cp00064a
_journal_volume 18
_journal_year 2016
_chemical_formula_sum 'C8 H14 Fe2 N O12'
_chemical_formula_weight 427.91
_space_group_crystal_system trigonal
_space_group_IT_number 163
_space_group_name_Hall '-P 3 2c'
_space_group_name_H-M_alt 'P -3 1 c'
_symmetry_space_group_name_Hall '-P 3 2c'
_symmetry_space_group_name_H-M 'P -3 1 c'
_atom_sites_solution_hydrogens mixed
_audit_creation_method SHELXL-2014/7
_cell_angle_alpha 90
_cell_angle_beta 90
_cell_angle_gamma 120
_cell_formula_units_Z 2
_cell_length_a 8.2603(3)
_cell_length_b 8.2603(3)
_cell_length_c 13.8466(4)
_cell_measurement_reflns_used 3151
_cell_measurement_temperature 159.97(18)
_cell_measurement_theta_max 28.9930
_cell_measurement_theta_min 2.8360
_cell_volume 818.21(5)
_computing_cell_refinement 'CrysAlisPro 1.171.38.41 (Rigaku OD, 2015)'
_computing_data_collection 'CrysAlisPro 1.171.38.41 (Rigaku OD, 2015)'
_computing_data_reduction 'CrysAlisPro 1.171.38.41 (Rigaku OD, 2015)'
_computing_structure_refinement 'SHELXL-2014/7 (Sheldrick, 2014)'
_diffrn_ambient_environment N~2~
_diffrn_ambient_temperature 159.97(18)
_diffrn_detector 'CCD plate'
_diffrn_detector_area_resol_mean 10.6249
_diffrn_detector_type Atlas
_diffrn_measured_fraction_theta_full 0.986
_diffrn_measured_fraction_theta_max 0.939
_diffrn_measurement_device 'four-circle diffractometer'
_diffrn_measurement_device_type 'Xcalibur, Atlas'
_diffrn_radiation_monochromator graphite
_diffrn_radiation_probe x-ray
_diffrn_radiation_type 'Mo K\a'
_diffrn_radiation_wavelength 0.71073
_diffrn_reflns_av_R_equivalents 0.0216
_diffrn_reflns_av_unetI/netI 0.0148
_diffrn_reflns_Laue_measured_fraction_full 0.986
_diffrn_reflns_Laue_measured_fraction_max 0.939
_diffrn_reflns_limit_h_max 10
_diffrn_reflns_limit_h_min -11
_diffrn_reflns_limit_k_max 10
_diffrn_reflns_limit_k_min -10
_diffrn_reflns_limit_l_max 18
_diffrn_reflns_limit_l_min -17
_diffrn_reflns_number 5752
_diffrn_reflns_point_group_measured_fraction_full 0.986
_diffrn_reflns_point_group_measured_fraction_max 0.939
_diffrn_reflns_theta_full 28.000
_diffrn_reflns_theta_max 29.403
_diffrn_reflns_theta_min 2.847
_diffrn_source 'fine-focus sealed X-ray tube'
_diffrn_source_type 'Enhance (Mo) X-ray Source'
_exptl_absorpt_coefficient_mu 1.831
_exptl_absorpt_correction_T_max 1.00000
_exptl_absorpt_correction_T_min 0.88904
_exptl_absorpt_correction_type multi-scan
_exptl_absorpt_process_details
;
CrysAlisPro 1.171.38.41 (Rigaku Oxford Diffraction, 2015)
Empirical absorption correction using spherical harmonics,
 implemented in SCALE3 ABSPACK scaling algorithm.
;
_exptl_crystal_density_diffrn 1.737
_exptl_crystal_description column
_exptl_crystal_F_000 434
_exptl_crystal_size_max 0.20
_exptl_crystal_size_mid 0.08
_exptl_crystal_size_min 0.06
_refine_diff_density_max 0.257
_refine_diff_density_min -0.283
_refine_diff_density_rms 0.052
_refine_ls_extinction_method none
_refine_ls_goodness_of_fit_ref 1.041
_refine_ls_hydrogen_treatment constr
_refine_ls_matrix_type full
_refine_ls_number_parameters 40
_refine_ls_number_reflns 723
_refine_ls_number_restraints 2
_refine_ls_restrained_S_all 1.054
_refine_ls_R_factor_all 0.0270
_refine_ls_R_factor_gt 0.0216
_refine_ls_shift/su_max 0.000
_refine_ls_shift/su_mean 0.000
_refine_ls_structure_factor_coef Fsqd
_refine_ls_weighting_details 'w=1/[\s^2^(Fo^2^)+(0.0200P)^2^+0.5900P] where P=(Fo^2^+2Fc^2^)/3'
_refine_ls_weighting_scheme calc
_refine_ls_wR_factor_gt 0.0480
_refine_ls_wR_factor_ref 0.0499
_reflns_Friedel_coverage 0.000
_reflns_number_gt 641
_reflns_number_total 723
_reflns_threshold_expression 'I > 2\s(I)'
_cod_data_source_file c6cp00064a6.cif
_cod_data_source_block 160K
_cod_depositor_comments
;Adding full bibliography for 7224310--7224314.cif.

 Adding full bibliography for 7224310--7224314.cif.
;
_cod_original_cell_volume 818.20(6)
_cod_database_code 7224311
_shelx_shelxl_version_number 2014/7
_shelx_space_group_comment
;
The symmetry employed for this shelxl refinement is uniquely defined
by the following loop, which should always be used as a source of
symmetry information in preference to the above space-group names.
They are only intended as comments.
;
_oxdiff_exptl_absorpt_empirical_full_min 0.961
_oxdiff_exptl_absorpt_empirical_full_max 1.088
_oxdiff_exptl_absorpt_empirical_details
;
Empirical correction (ABSPACK) includes:
- Absorption correction using spherical harmonics
- Frame scaling
;

loop_
_space_group_symop_operation_xyz
'x, y, z'
'-y, x-y, z'
'-x+y, -x, z'
'-y, -x, -z+1/2'
'-x+y, y, -z+1/2'
'x, x-y, -z+1/2'
'-x, -y, -z'
'y, -x+y, -z'
'x-y, x, -z'
'y, x, z-1/2'
'x-y, -y, z-1/2'
'-x, -x+y, z-1/2'

loop_
_atom_site_label
_atom_site_type_symbol
_atom_site_fract_x
_atom_site_fract_y
_atom_site_fract_z
_atom_site_U_iso_or_equiv
_atom_site_adp_type
_atom_site_occupancy
_atom_site_site_symmetry_order
_atom_site_calc_flag
_atom_site_refinement_flags_posn
_atom_site_refinement_flags_adp
_atom_site_refinement_flags_occupancy
Fe1 Fe 0.3333 0.6667 0.2500 0.01184(12) Uani 1 6 d S T P
Fe2 Fe 0.0000 1.0000 0.0000 0.01005(12) Uani 1 6 d S T P
O1 O 0.11391(15) 0.65801(16) 0.16653(8) 0.0255(3) Uani 1 1 d . . .
O2 O -0.01291(14) 0.79341(14) 0.08181(7) 0.0176(2) Uani 1 1 d . . .
C1 C 0.1246(2) 0.7889(2) 0.11842(10) 0.0196(3) Uani 1 1 d . . .
H1 H 0.2428 0.8918 0.1084 0.023 Uiso 1 1 calc R U .
C2 C 0.3333 0.6667 0.8673(7) 0.069(3) Uani 0.5 3 d DS T P
H2A H 0.4591 0.7698 0.8644 0.104 Uiso 0.1667 1 calc R U P
H2B H 0.3224 0.5855 0.9196 0.104 Uiso 0.1667 1 calc R U P
H2C H 0.2487 0.7129 0.8775 0.104 Uiso 0.1667 1 calc R U P
C21 C 0.3333 0.6667 0.6866(7) 0.069(3) Uani 0.5 3 d DS T P
H21A H 0.4621 0.7114 0.6710 0.104 Uiso 0.1667 1 calc R U P
H21B H 0.3133 0.7709 0.6939 0.104 Uiso 0.1667 1 calc R U P
H21C H 0.2554 0.5872 0.6356 0.104 Uiso 0.1667 1 calc R U P
N1 N 0.2870(14) 0.5620(12) 0.7758(4) 0.032(2) Uiso 0.1667 1 d D . P
H1A H 0.3442 0.4949 0.7755 0.038 Uiso 0.1667 1 calc R U P
H1B H 0.1646 0.4817 0.7755 0.038 Uiso 0.1667 1 calc R U P

loop_
_atom_site_aniso_label
_atom_site_aniso_U_11
_atom_site_aniso_U_22
_atom_site_aniso_U_33
_atom_site_aniso_U_23
_atom_site_aniso_U_13
_atom_site_aniso_U_12
Fe1 0.01077(16) 0.01077(16) 0.0140(2) 0.000 0.000 0.00538(8)
Fe2 0.00935(15) 0.00935(15) 0.0115(2) 0.000 0.000 0.00467(8)
O1 0.0240(6) 0.0208(6) 0.0317(6) 0.0072(5) -0.0075(5) 0.0112(5)
O2 0.0166(5) 0.0156(5) 0.0213(5) 0.0047(4) -0.0020(4) 0.0086(4)
C1 0.0177(7) 0.0179(7) 0.0233(7) 0.0045(6) -0.0006(6) 0.0091(6)
C2 0.0378(15) 0.0378(15) 0.133(10) 0.000 0.000 0.0189(8)
C21 0.0378(15) 0.0378(15) 0.133(10) 0.000 0.000 0.0189(8)

loop_
_atom_type_symbol
_atom_type_description
_atom_type_scat_dispersion_real
_atom_type_scat_dispersion_imag
_atom_type_scat_source
C C 0.0033 0.0016 'International Tables Vol C Tables 4.2.6.8 and 6.1.1.4'
H H 0.0000 0.0000 'International Tables Vol C Tables 4.2.6.8 and 6.1.1.4'
O O 0.0106 0.0060 'International Tables Vol C Tables 4.2.6.8 and 6.1.1.4'
N N 0.0061 0.0033 'International Tables Vol C Tables 4.2.6.8 and 6.1.1.4'
Fe Fe 0.3463 0.8444 'International Tables Vol C Tables 4.2.6.8 and 6.1.1.4'

loop_
_geom_angle_atom_site_label_1
_geom_angle_atom_site_label_2
_geom_angle_atom_site_label_3
_geom_angle
_geom_angle_site_symmetry_1
_geom_angle_site_symmetry_3
O1 Fe1 O1 93.12(4) 4_665 6_565
O1 Fe1 O1 84.50(6) 4_665 3_565
O1 Fe1 O1 176.66(6) 6_565 3_565
O1 Fe1 O1 89.36(6) 4_665 .
O1 Fe1 O1 84.50(6) 6_565 .
O1 Fe1 O1 93.12(4) 3_565 .
O1 Fe1 O1 176.66(6) 4_665 2_665
O1 Fe1 O1 89.36(6) 6_565 2_665
O1 Fe1 O1 93.12(4) 3_565 2_665
O1 Fe1 O1 93.12(4) . 2_665
O1 Fe1 O1 93.12(4) 4_665 5
O1 Fe1 O1 93.12(4) 6_565 5
O1 Fe1 O1 89.36(6) 3_565 5
O1 Fe1 O1 176.65(6) . 5
O1 Fe1 O1 84.50(6) 2_665 5
O2 Fe2 O2 180.0 7_575 .
O2 Fe2 O2 91.25(4) 7_575 8_455
O2 Fe2 O2 88.75(4) . 8_455
O2 Fe2 O2 88.75(4) 7_575 2_675
O2 Fe2 O2 91.25(4) . 2_675
O2 Fe2 O2 180.00(5) 8_455 2_675
O2 Fe2 O2 91.25(4) 7_575 9_665
O2 Fe2 O2 88.75(4) . 9_665
O2 Fe2 O2 91.25(4) 8_455 9_665
O2 Fe2 O2 88.75(4) 2_675 9_665
O2 Fe2 O2 88.75(4) 7_575 3_465
O2 Fe2 O2 91.25(4) . 3_465
O2 Fe2 O2 88.75(4) 8_455 3_465
O2 Fe2 O2 91.25(4) 2_675 3_465
O2 Fe2 O2 180.0 9_665 3_465
C1 O1 Fe1 125.36(10) . .
C1 O2 Fe2 125.90(9) . .
O1 C1 O2 124.84(14) . .
C21 N1 C2 118.1(8) . .

loop_
_geom_bond_atom_site_label_1
_geom_bond_atom_site_label_2
_geom_bond_distance
_geom_bond_site_symmetry_2
Fe1 O1 2.1205(10) 4_665
Fe1 O1 2.1205(10) 6_565
Fe1 O1 2.1205(10) 3_565
Fe1 O1 2.1205(10) .
Fe1 O1 2.1205(10) 2_665
Fe1 O1 2.1205(10) 5
Fe2 O2 2.0061(9) 7_575
Fe2 O2 2.0061(9) .
Fe2 O2 2.0062(9) 8_455
Fe2 O2 2.0062(9) 2_675
Fe2 O2 2.0062(9) 9_665
Fe2 O2 2.0062(9) 3_465
O1 C1 1.2349(17) .
O2 C1 1.2615(17) .
C2 N1 1.473(8) .
C21 N1 1.445(8) .

loop_
_geom_hbond_atom_site_label_D
_geom_hbond_atom_site_label_H
_geom_hbond_atom_site_label_A
_geom_hbond_distance_DH
_geom_hbond_distance_HA
_geom_hbond_distance_DA
_geom_hbond_angle_DHA
_geom_hbond_site_symmetry_A
N1 H1A O1 0.89 2.43 3.174(9) 141.7 11_666
N1 H1A O1 0.89 2.54 3.241(10) 135.6 8_556
N1 H1B O1 0.89 2.15 2.982(10) 155.8 7_566
C2 H2C O2 0.96 2.59 3.448(2) 149.6 9_666
